data_4077675
loop_
_publ_author_name
'Hudson, Richard D. A.'
'Foxman, Bruce M.'
'Rosenblum, Myron'

_publ_section_title
;
 New Face-To-Face Metallocene Triads
;
_journal_issue 4
_journal_name_full Organometallics
_journal_page_first 469
_journal_paper_doi 10.1021/om990750l
_journal_volume 19
_journal_year 2000
_chemical_compound_source ?
_chemical_formula_moiety ' C50.75 H39.5 Fe2 TI1 CL3.50 '
_chemical_formula_sum 'C50.75 H38 Cl3.5 Fe2 Ti'
_chemical_formula_weight 933.054
_chemical_melting_point ?
_chemical_name_systematic ?
_space_group_IT_number 2
_symmetry_cell_setting triclinic
_symmetry_space_group_name_Hall '-P 1'
_symmetry_space_group_name_H-M 'P -1'
_atom_sites_solution_hydrogens geom
_atom_sites_solution_primary direct
_audit_creation_date 99-06-08
_audit_creation_method CRYSTALS_ver_07-07-97
_cell_angle_alpha 79.574(12)
_cell_angle_beta 74.864(17)
_cell_angle_gamma 71.81(1)
_cell_formula_units_Z 2
_cell_length_a 10.5712(17)
_cell_length_b 15.2271(16)
_cell_length_c 15.605(3)
_cell_measurement_reflns_used 25
_cell_measurement_temperature 294
_cell_measurement_theta_max 19
_cell_measurement_theta_min 10
_cell_volume 2290.0(7)
_computing_cell_refinement 'CAD4-EXPRESS (Straver, 1992)'
_computing_data_collection 'CAD4-EXPRESS (Straver, 1992)'
_computing_data_reduction
;
MolEN (Fair, C. K., 1990)
;
_computing_molecular_graphics
;
 CAMERON (Watkin, Prout & Pearce,  1996)
;
_computing_publication_material
;
CRYSTALS Issue 10 (Watkin, Prout, Carruthers & Betteridge, 1996)
;
_computing_structure_refinement
;
CRYSTALS Issue 10 (Watkin, Prout, Carruthers & Betteridge, 1996)
;
_computing_structure_solution 'SIR92 (Giacovazzo et al, 1992)'
_diffrn_ambient_temperature 294
_diffrn_measured_fraction_theta_max 0.996
_diffrn_measurement_method \w/2\q
_diffrn_radiation_type 'Mo K\a'
_diffrn_radiation_wavelength 0.71073
_diffrn_reflns_av_R_equivalents 0.02
_diffrn_reflns_limit_h_max 11
_diffrn_reflns_limit_h_min -11
_diffrn_reflns_limit_k_max 17
_diffrn_reflns_limit_k_min 0
_diffrn_reflns_limit_l_max 17
_diffrn_reflns_limit_l_min -17
_diffrn_reflns_number 7222
_diffrn_reflns_theta_max 23.71
_diffrn_reflns_theta_min 2.31
_diffrn_standards_decay_% 0.00
_diffrn_standards_interval_count 0
_diffrn_standards_interval_time '7200 s'
_diffrn_standards_number 3
_exptl_absorpt_coefficient_mu 1.03
_exptl_absorpt_correction_T_max 0.73
_exptl_absorpt_correction_T_min 0.62
_exptl_absorpt_correction_type psi-scan
_exptl_absorpt_process_details '\y scan,(North et al, 1968)'
_exptl_crystal_colour black
_exptl_crystal_density_diffrn 1.353
_exptl_crystal_density_meas ?
_exptl_crystal_description prism
_exptl_crystal_F_000 954.72
_exptl_crystal_size_max 0.55
_exptl_crystal_size_mid 0.50
_exptl_crystal_size_min 0.30
_refine_diff_density_max 1.75
_refine_diff_density_min -0.70
_refine_ls_extinction_method None
_refine_ls_goodness_of_fit_obs 0.9852
_refine_ls_hydrogen_treatment noref
_refine_ls_matrix_type full
_refine_ls_number_parameters 666
_refine_ls_number_reflns 4048
_refine_ls_R_factor_obs 0.0951
_refine_ls_shift/su_max 0.140821
_refine_ls_structure_factor_coef F
_refine_ls_weighting_details
;
 Chebychev polynomial with   3 parameters (Carruthers & Watkin, 1979)
 2.17 2.27 1.28
;
_refine_ls_weighting_scheme calc
_refine_ls_wR_factor_obs 0.1097
_reflns_limit_h_max 11
_reflns_limit_h_min 0
_reflns_limit_k_max 17
_reflns_limit_k_min -15
_reflns_limit_l_max 17
_reflns_limit_l_min -16
_reflns_number_observed 4048
_reflns_number_total 6922
_reflns_observed_criterion >1.96\s(I)
_cod_data_source_file om990750l.cif
_cod_data_source_block OM990750L_--_Compound_1c
_cod_depositor_comments
;
 Changing the _chemical_formula_sum data item value from
 'C51.75 H39.5 Fe2 I L3.5 T' to 'C50.75 H38 Cl3.5 Fe2 Ti'.

 Antanas Vaitkus,
 2017-01-15

The following automatic conversions were performed:

'_chemical_melting_point' value 'not measured' was changed to '?' -
the value is undefined or not given.

'_symmetry_cell_setting' value
'Triclinic ' changed to 'triclinic' according to
/home/saulius/struct/CIF-dictionaries/cif_core.dic dictionary named
'cif_core.dic' version 2.4.2 from 2011-04-26.

Automatic conversion script
Id: cif_fix_values 1715 2011-07-08 13:25:40Z adriana 

The following automatic conversions were performed:

'_exptl_crystal_density_meas' value 'not measured' was changed to '?'
- the value is perceived as not measured.

Automatic conversion script
Id: cif_fix_values 3008 2015-01-20 13:52:24Z robertas 
;
_cod_original_cell_volume 2290.1
_cod_original_sg_symbol_H-M 'P -1 '
_cod_original_formula_sum ' C50.75 H39.5 Fe2 TI1 CL3.50 '
_cod_database_code 4077675

loop_
_symmetry_equiv_pos_as_xyz
x,y,z
-x,-y,-z

loop_
_atom_site_aniso_label
_atom_site_aniso_U_11
_atom_site_aniso_U_22
_atom_site_aniso_U_33
_atom_site_aniso_U_23
_atom_site_aniso_U_13
_atom_site_aniso_U_12
Fe1 0.0666(9) 0.0435(8) 0.0508(8) -0.0140(6) -0.0207(6) -0.0117(6)
Fe2 0.0586(9) 0.0585(9) 0.0456(7) -0.0080(6) -0.0138(6) -0.0066(6)
Ti1 0.0498(9) 0.051(1) 0.0338(8) -0.0083(6) -0.0055(6) -0.0239(7)
Cl1 0.0796(17) 0.0581(15) 0.0558(14) -0.0216(11) -0.0086(12) -0.0167(12)
Cl2 0.0701(16) 0.0789(17) 0.0608(14) -0.0092(12) -0.0100(12) -0.0459(14)
Cl3 0.098(4) 0.088(4) 0.060(3) -0.033(3) -0.019(3) -0.004(3)
Cl4 0.24(2) 0.140(14) 0.049(7) -0.022(7) 0.03(1) -0.153(17)
Cl5 0.064(7) 0.093(8) 0.074(7) 0.005(6) -0.034(6) -0.045(6)
Cl6 0.106(9) 0.079(8) 0.079(8) -0.007(6) 0.047(7) -0.048(7)
Cl7 0.078(9) 0.197(18) 0.10(1) -0.093(12) 0.003(8) -0.02(1)
C1 0.142(15) 0.060(8) 0.121(12) -0.035(8) -0.043(11) -0.023(9)
C2 0.169(18) 0.070(9) 0.101(12) -0.057(9) -0.076(12) 0.03(1)
C3 0.122(14) 0.151(18) 0.096(12) -0.074(13) -0.004(11) -0.010(13)
C4 0.26(3) 0.061(9) 0.054(8) -0.015(6) -0.039(12) -0.050(13)
C5 0.147(15) 0.084(11) 0.152(16) -0.057(11) -0.096(14) -0.002(11)
C6 0.057(5) 0.036(4) 0.047(5) -0.009(4) -0.016(4) -0.016(4)
C7 0.067(6) 0.043(5) 0.043(5) -0.002(4) -0.012(4) -0.017(4)
C8 0.092(8) 0.038(5) 0.057(6) -0.012(4) -0.035(6) -0.007(5)
C9 0.060(6) 0.063(6) 0.072(7) -0.028(5) -0.032(5) 0.003(5)
C10 0.054(6) 0.059(6) 0.049(5) -0.011(4) -0.013(4) -0.023(5)
C11 0.057(5) 0.041(5) 0.033(4) -0.005(3) -0.006(4) -0.010(4)
C12 0.080(7) 0.050(6) 0.059(6) -0.008(5) -0.026(5) -0.011(5)
C13 0.129(12) 0.046(6) 0.079(8) -0.006(5) -0.040(8) -0.011(7)
C14 0.102(9) 0.043(6) 0.068(7) -0.006(5) -0.040(7) 0.014(6)
C15 0.051(6) 0.085(9) 0.064(6) -0.019(6) -0.026(5) 0.016(5)
C16 0.062(8) 0.125(12) 0.063(7) -0.024(7) -0.025(6) 0.023(8)
C17 0.054(7) 0.116(11) 0.070(7) -0.023(7) -0.021(5) -0.013(7)
C18 0.043(6) 0.096(8) 0.055(6) -0.023(5) -0.010(4) -0.018(6)
C19 0.049(5) 0.056(6) 0.038(4) -0.008(4) -0.010(4) -0.012(4)
C20 0.054(5) 0.050(5) 0.033(4) -0.005(4) -0.011(4) -0.011(4)
C21 0.052(5) 0.055(5) 0.030(4) -0.011(4) -0.006(4) -0.019(4)
C22 0.051(5) 0.039(5) 0.034(4) -0.006(3) -0.009(4) -0.017(4)
C23 0.055(5) 0.061(6) 0.048(5) -0.007(4) -0.024(4) -0.011(5)
C24 0.086(7) 0.045(5) 0.033(4) -0.004(4) -0.013(4) -0.014(5)
C25 0.059(6) 0.059(6) 0.030(4) -0.007(4) 0.001(4) -0.029(5)
C26 0.058(6) 0.056(5) 0.037(4) -0.000(4) -0.008(4) -0.024(4)
C27 0.051(5) 0.052(5) 0.038(4) -0.007(4) -0.008(4) -0.023(4)
C28 0.058(6) 0.072(7) 0.058(6) 0.009(5) -0.025(5) -0.026(5)
C29 0.093(8) 0.080(7) 0.044(5) 0.005(5) -0.029(5) -0.053(6)
C30 0.092(8) 0.058(6) 0.032(4) -0.010(4) 0.001(4) -0.039(5)
C31 0.036(5) 0.061(6) 0.048(5) -0.000(4) -0.001(4) -0.019(4)
C32 0.043(6) 0.075(7) 0.068(7) 0.003(5) 0.007(5) -0.021(5)
C33 0.049(7) 0.129(13) 0.09(1) 0.028(9) -0.004(6) -0.019(8)
C34 0.053(5) 0.092(8) 0.039(5) 0.007(5) -0.011(4) -0.042(6)
C35 0.074(7) 0.11(1) 0.055(6) 0.017(6) -0.022(5) -0.061(8)
C36 0.11(1) 0.108(11) 0.074(8) 0.032(7) -0.048(7) -0.077(9)
C37 0.155(14) 0.130(13) 0.059(7) 0.012(7) -0.051(8) -0.104(12)
C38 0.108(9) 0.079(8) 0.052(6) -0.001(5) -0.018(6) -0.050(7)
C39 0.059(6) 0.062(6) 0.043(5) 0.000(4) -0.016(4) -0.026(5)
C40 0.063(8) 0.103(11) 0.116(11) 0.030(9) -0.043(7) -0.036(8)
C41 0.051(5) 0.067(6) 0.046(5) -0.004(4) -0.010(4) -0.026(5)
C42 0.054(6) 0.099(9) 0.068(7) -0.017(6) -0.012(5) -0.024(6)
C43 0.056(7) 0.162(14) 0.070(7) -0.014(8) -0.014(6) -0.040(8)
C44 0.088(8) 0.087(8) 0.052(6) -0.012(5) -0.024(6) -0.033(7)
C45 0.069(6) 0.067(6) 0.043(5) -0.006(4) -0.016(5) -0.028(5)
C46 0.090(8) 0.058(7) 0.070(7) 0.003(6) -0.010(6) -0.021(6)
C47 0.123(11) 0.070(7) 0.054(7) -0.008(5) -0.016(7) -0.017(8)
C48 0.10(1) 0.069(8) 0.082(8) -0.006(6) -0.026(7) 0.008(7)
C49 0.11(1) 0.088(9) 0.053(6) -0.008(6) -0.010(6) -0.012(8)
C50 0.083(8) 0.050(6) 0.072(7) 0.009(5) 0.002(6) -0.003(6)

loop_
_atom_site_label
_atom_site_fract_x
_atom_site_fract_y
_atom_site_fract_z
_atom_site_U_iso_or_equiv
_atom_site_occupancy
_atom_site_thermal_displace_type
Fe1 0.70956(14) -0.72672(9) -0.55972(9) 0.0518 1.0000 Uani
Fe2 0.72556(14) -0.8799(1) 0.05160(9) 0.0558 1.0000 Uani
Ti1 0.78868(16) -0.48676(11) -0.24398(9) 0.0428 1.0000 Uani
Cl1 0.6321(3) -0.34285(17) -0.20564(16) 0.0643 1.0000 Uani
Cl2 0.9851(3) -0.43522(19) -0.26801(17) 0.0646 1.0000 Uani
Cl3 0.1596(7) 0.1377(4) 0.1498(4) 0.0836 0.5000 Uani
Cl4 0.203(3) 0.2772(13) 0.0240(8) 0.1305 0.2500 Uani
Cl5 0.0807(13) 0.3201(8) 0.0329(8) 0.0697 0.2500 Uani
Cl6 0.4214(14) 0.0151(8) 0.3790(9) 0.0958 0.2500 Uani
Cl7 0.1783(14) 0.1747(14) 0.4089(11) 0.1239 0.2500 Uani
C1 0.681(2) -0.847(1) -0.5797(11) 0.1030 1.0000 Uani
C2 0.816(2) -0.8568(11) -0.5927(13) 0.1140 1.0000 Uani
C3 0.855(2) -0.7884(18) -0.6625(15) 0.1253 1.0000 Uani
C4 0.735(3) -0.742(1) -0.6884(9) 0.1203 1.0000 Uani
C5 0.634(2) -0.7743(13) -0.6411(16) 0.1167 1.0000 Uani
C6 0.7562(9) -0.7040(6) -0.4452(6) 0.0443 1.0000 Uani
C7 0.791(1) -0.6397(6) -0.5205(6) 0.0507 1.0000 Uani
C8 0.6710(12) -0.5892(6) -0.5511(7) 0.0603 1.0000 Uani
C9 0.5635(11) -0.6222(7) -0.4968(7) 0.0637 1.0000 Uani
C10 0.614(1) -0.6936(7) -0.4334(6) 0.0513 1.0000 Uani
C11 0.8515(9) -0.7710(6) -0.3947(5) 0.0452 1.0000 Uani
C12 0.8377(12) -0.8590(7) -0.3706(7) 0.0620 1.0000 Uani
C13 0.9338(17) -0.9308(8) -0.3331(9) 0.0849 1.0000 Uani
C14 1.0531(14) -0.9164(8) -0.3294(8) 0.0749 1.0000 Uani
C15 1.0689(11) -0.8291(9) -0.3505(7) 0.0708 1.0000 Uani
C16 1.1956(13) -0.8116(12) -0.3492(8) 0.0912 1.0000 Uani
C17 1.2131(12) -0.7253(12) -0.3675(8) 0.0793 1.0000 Uani
C18 1.104(1) -0.6511(8) -0.3790(7) 0.0633 1.0000 Uani
C19 0.9779(9) -0.6578(6) -0.3787(6) 0.0478 1.0000 Uani
C20 0.9627(9) -0.7498(6) -0.3749(5) 0.0461 1.0000 Uani
C21 0.8628(9) -0.5732(6) -0.3730(5) 0.0445 1.0000 Uani
C22 0.7208(8) -0.5664(5) -0.3346(5) 0.0400 1.0000 Uani
C23 0.648(1) -0.4729(7) -0.3418(6) 0.0532 1.0000 Uani
C24 0.7391(11) -0.4198(6) -0.3868(6) 0.0554 1.0000 Uani
C25 0.8691(9) -0.4828(6) -0.4051(5) 0.0478 1.0000 Uani
C26 0.676(1) -0.5869(7) -0.1295(6) 0.0496 1.0000 Uani
C27 0.8075(9) -0.6392(6) -0.1698(5) 0.0452 1.0000 Uani
C28 0.9059(11) -0.6084(8) -0.1508(7) 0.0605 1.0000 Uani
C29 0.8368(12) -0.5325(8) -0.0986(6) 0.0644 1.0000 Uani
C30 0.6978(12) -0.5212(7) -0.0855(6) 0.0587 1.0000 Uani
C31 0.5430(8) -0.5952(7) -0.1343(6) 0.0493 1.0000 Uani
C32 0.439(1) -0.5160(8) -0.1416(7) 0.0663 1.0000 Uani
C33 0.3175(12) -0.5187(12) -0.163(1) 0.0995 1.0000 Uani
C34 0.526(1) -0.6846(8) -0.1407(6) 0.0579 1.0000 Uani
C35 0.4073(12) -0.682(1) -0.1727(7) 0.0746 1.0000 Uani
C36 0.3963(16) -0.7643(12) -0.1930(9) 0.0864 1.0000 Uani
C37 0.4902(19) -0.8433(12) -0.1837(8) 0.0968 1.0000 Uani
C38 0.6012(14) -0.8506(8) -0.1453(7) 0.0745 1.0000 Uani
C39 0.613(1) -0.7723(7) -0.1183(6) 0.0523 1.0000 Uani
C40 0.3064(13) -0.5988(12) -0.1816(11) 0.0924 1.0000 Uani
C41 0.712(1) -0.7862(7) -0.0622(6) 0.0530 1.0000 Uani
C42 0.8439(11) -0.8528(9) -0.0712(8) 0.0724 1.0000 Uani
C43 0.9025(12) -0.8440(12) -0.0012(9) 0.0933 1.0000 Uani
C44 0.8057(13) -0.7748(8) 0.0505(7) 0.0712 1.0000 Uani
C45 0.689(1) -0.7405(7) 0.0147(6) 0.0571 1.0000 Uani
C46 0.5742(14) -0.9433(8) 0.0758(8) 0.0758 1.0000 Uani
C47 0.7004(16) -1.0080(9) 0.0637(8) 0.0852 1.0000 Uani
C48 0.7656(15) -1.0040(9) 0.1297(9) 0.0908 1.0000 Uani
C49 0.6794(15) -0.933(1) 0.1820(8) 0.0877 1.0000 Uani
C50 0.5627(13) -0.8963(7) 0.1475(8) 0.0776 1.0000 Uani
C60 0.172(2) 0.2502(13) 0.1295(12) 0.154(15) 0.5000 Uiso
C61 0.316(7) 0.113(5) 0.3253(11) 0.17(2) 0.2500 Uiso
H11 0.6295 -0.8828 -0.5371 0.1215 1.0000 Uiso
H21 0.8766 -0.9021 -0.5605 0.1273 1.0000 Uiso
H31 0.9423 -0.7781 -0.6852 0.1447 1.0000 Uiso
H41 0.7260 -0.6920 -0.7348 0.1136 1.0000 Uiso
H51 0.5419 -0.7515 -0.6479 0.1481 1.0000 Uiso
H71 0.8792 -0.6324 -0.5458 0.0597 1.0000 Uiso
H81 0.6647 -0.5415 -0.5996 0.0698 1.0000 Uiso
H91 0.4710 -0.5999 -0.5020 0.0779 1.0000 Uiso
H101 0.5630 -0.7289 -0.3901 0.0647 1.0000 Uiso
H121 0.7599 -0.8717 -0.3796 0.0739 1.0000 Uiso
H131 0.9161 -0.9891 -0.3105 0.0936 1.0000 Uiso
H141 1.1246 -0.9669 -0.3122 0.0800 1.0000 Uiso
H161 1.2688 -0.8625 -0.3350 0.0944 1.0000 Uiso
H171 1.3000 -0.7167 -0.3723 0.0912 1.0000 Uiso
H181 1.1168 -0.5907 -0.3877 0.0735 1.0000 Uiso
H221 0.6836 -0.6170 -0.3089 0.0487 1.0000 Uiso
H231 0.5521 -0.4487 -0.3200 0.0650 1.0000 Uiso
H241 0.7166 -0.3543 -0.4017 0.0602 1.0000 Uiso
H251 0.9502 -0.4662 -0.4352 0.0562 1.0000 Uiso
H271 0.8257 -0.6885 -0.2049 0.0559 1.0000 Uiso
H281 1.0019 -0.6332 -0.1691 0.0748 1.0000 Uiso
H291 0.8782 -0.4965 -0.0769 0.0825 1.0000 Uiso
H301 0.6279 -0.4761 -0.0521 0.0669 1.0000 Uiso
H321 0.4482 -0.4585 -0.1321 0.0728 1.0000 Uiso
H331 0.2440 -0.4636 -0.1651 0.1008 1.0000 Uiso
H361 0.3190 -0.7632 -0.2140 0.1150 1.0000 Uiso
H371 0.4836 -0.8970 -0.2031 0.1272 1.0000 Uiso
H381 0.6670 -0.9088 -0.1381 0.0912 1.0000 Uiso
H401 0.2281 -0.5985 -0.2008 0.1096 1.0000 Uiso
H421 0.8848 -0.8949 -0.1153 0.0857 1.0000 Uiso
H431 0.9903 -0.8783 0.0088 0.1030 1.0000 Uiso
H441 0.8181 -0.7549 0.1013 0.0881 1.0000 Uiso
H451 0.6087 -0.6946 0.0378 0.0703 1.0000 Uiso
H461 0.5075 -0.9327 0.0417 0.0860 1.0000 Uiso
H471 0.7370 -1.0486 0.0181 0.0928 1.0000 Uiso
H481 0.8526 -1.0425 0.1377 0.0997 1.0000 Uiso
H491 0.6975 -0.9140 0.2312 0.0952 1.0000 Uiso
H501 0.4867 -0.8468 0.1694 0.0800 1.0000 Uiso

loop_
_atom_type_symbol
_atom_type_scat_dispersion_real
_atom_type_scat_dispersion_imag
_atom_type_scat_Cromer_Mann_a1
_atom_type_scat_Cromer_Mann_b1
_atom_type_scat_Cromer_Mann_a2
_atom_type_scat_Cromer_Mann_b2
_atom_type_scat_Cromer_Mann_a3
_atom_type_scat_Cromer_Mann_b3
_atom_type_scat_Cromer_Mann_a4
_atom_type_scat_Cromer_Mann_b4
_atom_type_scat_Cromer_Mann_c
_atom_type_scat_source
'Fe  ' 0.3010 0.8450 11.7695 4.7611 7.3573 0.3072 3.5222 15.3535 2.3045 76.8805 1.0369 International_Tables_Vol_IV_Table_2.2B
'Ti  ' 0.2480 0.4460 9.7595 7.8508 7.3558 0.5000 1.6991 35.6338 1.9021 116.1050 1.2807 International_Tables_Vol_IV_Table_2.2B
'Cl  ' 0.1320 0.1590 11.4604 0.0104 7.1964 1.1662 6.2556 18.5194 1.6455 47.7784 -9.5574 International_Tables_Vol_IV_Table_2.2B
'O   ' 0.0080 0.0060 3.0485 13.2771 2.2868 5.7011 1.5463 0.3239 0.8670 32.9089 0.2508 International_Tables_Vol_IV_Table_2.2B
'C   ' 0.0020 0.0020 2.3100 20.8439 1.0200 10.2075 1.5886 0.5687 0.8650 51.6512 0.2156 International_Tables_Vol_IV_Table_2.2B
'H   ' 0.0000 0.0000 0.4930 10.5109 0.3229 26.1257 0.1402 3.1424 0.0408 57.7997 0.0030 International_Tables_Vol_IV_Table_2.2B

loop_
_geom_angle_atom_site_label_1
_geom_angle_atom_site_label_2
_geom_angle_atom_site_label_3
_geom_angle
_geom_angle_publ_flag
C1 Fe1 C2 38.9(7) yes
C1 Fe1 C3 68.0(8) yes
C2 Fe1 C3 41.3(8) yes
C1 Fe1 C4 66.1(7) yes
C2 Fe1 C4 66.0(6) yes
C3 Fe1 C4 39.6(8) yes
C1 Fe1 C5 40.1(7) yes
C2 Fe1 C5 65.6(6) yes
C3 Fe1 C5 66.6(8) yes
C4 Fe1 C5 38.3(8) yes
C1 Fe1 C6 125.2(6) yes
C2 Fe1 C6 109.9(5) yes
C3 Fe1 C6 122.8(7) yes
C4 Fe1 C6 158.3(10) yes
C5 Fe1 C6 161.8(9) yes
C1 Fe1 C7 159.7(7) yes
C2 Fe1 C7 124.0(7) yes
C3 Fe1 C7 105.7(7) yes
C4 Fe1 C7 122.2(7) yes
C5 Fe1 C7 156.9(8) yes
C1 Fe1 C8 159.3(7) yes
C2 Fe1 C8 158.6(9) yes
C3 Fe1 C8 120.3(8) yes
C4 Fe1 C8 107.2(5) yes
C5 Fe1 C8 122.6(6) yes
C1 Fe1 C9 125.4(7) yes
C2 Fe1 C9 160.5(9) yes
C3 Fe1 C9 156.9(9) yes
C4 Fe1 C9 123.6(8) yes
C5 Fe1 C9 110.1(6) yes
C1 Fe1 C10 110.7(6) yes
C2 Fe1 C10 125.2(7) yes
C3 Fe1 C10 159.9(8) yes
C4 Fe1 C10 159.8(10) yes
C5 Fe1 C10 126.3(8) yes
C6 Fe1 C7 40.7(3) yes
C6 Fe1 C8 68.4(3) yes
C7 Fe1 C8 40.7(4) yes
C6 Fe1 C9 67.7(4) yes
C7 Fe1 C9 67.8(4) yes
C8 Fe1 C9 40.4(5) yes
C6 Fe1 C10 40.3(4) yes
C7 Fe1 C10 68.2(4) yes
C8 Fe1 C10 68.4(4) yes
C9 Fe1 C10 40.4(4) yes
C41 Fe2 C42 40.7(4) yes
C41 Fe2 C43 68.3(5) yes
C42 Fe2 C43 41.1(5) yes
C41 Fe2 C44 67.8(4) yes
C42 Fe2 C44 68.8(5) yes
C43 Fe2 C44 40.9(6) yes
C41 Fe2 C45 40.6(4) yes
C42 Fe2 C45 68.9(5) yes
C43 Fe2 C45 68.5(5) yes
C44 Fe2 C45 40.2(4) yes
C41 Fe2 C46 108.7(4) yes
C42 Fe2 C46 125.5(5) yes
C43 Fe2 C46 162.6(6) yes
C44 Fe2 C46 155.5(5) yes
C45 Fe2 C46 121.2(4) yes
C41 Fe2 C47 123.7(4) yes
C42 Fe2 C47 110.0(5) yes
C43 Fe2 C47 126.5(6) yes
C44 Fe2 C47 162.2(6) yes
C45 Fe2 C47 157.3(5) yes
C41 Fe2 C48 159.6(5) yes
C42 Fe2 C48 124.0(5) yes
C43 Fe2 C48 109.2(6) yes
C44 Fe2 C48 124.6(5) yes
C45 Fe2 C48 159.2(5) yes
C41 Fe2 C49 158.8(5) yes
C42 Fe2 C49 158.2(5) yes
C43 Fe2 C49 121.4(6) yes
C44 Fe2 C49 106.2(5) yes
C45 Fe2 C49 121.8(5) yes
C41 Fe2 C50 123.7(4) yes
C42 Fe2 C50 160.9(5) yes
C43 Fe2 C50 155.9(6) yes
C44 Fe2 C50 120.0(5) yes
C45 Fe2 C50 106.0(4) yes
C46 Fe2 C47 39.7(5) yes
C46 Fe2 C48 67.2(6) yes
C47 Fe2 C48 40.3(6) yes
C46 Fe2 C49 67.8(6) yes
C47 Fe2 C49 68.0(5) yes
C48 Fe2 C49 40.3(5) yes
C46 Fe2 C50 40.2(5) yes
C47 Fe2 C50 67.3(5) yes
C48 Fe2 C50 67.1(5) yes
C49 Fe2 C50 40.1(5) yes
Cl1 Ti1 Cl2 95.19(11) yes
Cl1 Ti1 C21 135.8(2) yes
Cl2 Ti1 C21 96.8(2) yes
Cl1 Ti1 C22 114.9(2) yes
Cl2 Ti1 C22 131.0(2) yes
C21 Ti1 C22 34.9(3) yes
Cl1 Ti1 C23 82.4(3) yes
Cl2 Ti1 C23 129.3(3) yes
C21 Ti1 C23 57.5(3) yes
C22 Ti1 C23 34.3(3) yes
Cl1 Ti1 C24 79.9(2) yes
Cl2 Ti1 C24 94.7(3) yes
C21 Ti1 C24 56.9(3) yes
C22 Ti1 C24 57.1(3) yes
C23 Ti1 C24 34.8(4) yes
Cl1 Ti1 C25 110.3(2) yes
Cl2 Ti1 C25 78.0(2) yes
C21 Ti1 C25 33.4(3) yes
C22 Ti1 C25 56.1(3) yes
C23 Ti1 C25 56.5(3) yes
Cl1 Ti1 C26 97.4(2) yes
Cl2 Ti1 C26 136.4(2) yes
C21 Ti1 C26 102.5(3) yes
C22 Ti1 C26 79.4(3) yes
C23 Ti1 C26 93.7(3) yes
Cl1 Ti1 C27 130.6(2) yes
Cl2 Ti1 C27 115.0(2) yes
C21 Ti1 C27 80.6(3) yes
C22 Ti1 C27 74.3(3) yes
C23 Ti1 C27 103.6(3) yes
Cl1 Ti1 C28 128.6(3) yes
Cl2 Ti1 C28 83.1(3) yes
C21 Ti1 C28 95.0(3) yes
C22 Ti1 C28 103.6(3) yes
C23 Ti1 C28 136.3(4) yes
Cl1 Ti1 C29 93.9(3) yes
Cl2 Ti1 C29 81.0(3) yes
C21 Ti1 C29 129.9(4) yes
C22 Ti1 C29 130.5(3) yes
C23 Ti1 C29 149.6(4) yes
Cl1 Ti1 C30 77.6(3) yes
Cl2 Ti1 C30 111.3(3) yes
C21 Ti1 C30 134.8(3) yes
C22 Ti1 C30 112.4(3) yes
C23 Ti1 C30 117.3(4) yes
C24 Ti1 C25 33.7(3) yes
C24 Ti1 C26 128.5(3) yes
C25 Ti1 C26 134.1(3) yes
C24 Ti1 C27 131.1(3) yes
C25 Ti1 C27 113.5(3) yes
C26 Ti1 C27 34.1(3) yes
C24 Ti1 C28 151.5(4) yes
C25 Ti1 C28 119.3(4) yes
C26 Ti1 C28 56.8(3) yes
C27 Ti1 C28 33.8(3) yes
C24 Ti1 C29 172.1(3) yes
C25 Ti1 C29 149.1(4) yes
C26 Ti1 C29 56.7(3) yes
C27 Ti1 C29 56.8(3) yes
C28 Ti1 C29 34.9(4) yes
C24 Ti1 C30 146.8(4) yes
C25 Ti1 C30 167.7(3) yes
C26 Ti1 C30 33.7(3) yes
C27 Ti1 C30 55.8(3) yes
C28 Ti1 C30 56.3(4) yes
C29 Ti1 C30 33.5(4) yes
Cl5 Cl4 C60 86.9(11) yes
Cl4 Cl5 C60 54.1(10) yes
Fe1 C1 C2 70.5(8) yes
Fe1 C1 C5 68.7(8) yes
C2 C1 C5 106.1(17) yes
Fe1 C2 C1 70.6(8) yes
Fe1 C2 C3 69.7(8) yes
C1 C2 C3 109.7(15) yes
Fe1 C3 C2 69.0(8) yes
Fe1 C3 C4 68.5(9) yes
C2 C3 C4 102.9(17) yes
Fe1 C4 C3 71.9(9) yes
Fe1 C4 C5 71.0(9) yes
C3 C4 C5 111.8(16) yes
Fe1 C5 C1 71.2(8) yes
Fe1 C5 C4 70.8(9) yes
C1 C5 C4 109.4(17) yes
Fe1 C6 C7 67.7(5) yes
Fe1 C6 C10 68.1(5) yes
C7 C6 C10 106.2(8) yes
Fe1 C6 C11 125.8(6) yes
C7 C6 C11 126.2(8) yes
C10 C6 C11 127.5(8) yes
Fe1 C7 C6 71.6(5) yes
Fe1 C7 C8 69.4(5) yes
C6 C7 C8 108.8(8) yes
Fe1 C8 C7 69.9(5) yes
Fe1 C8 C9 69.9(6) yes
C7 C8 C9 107.5(8) yes
Fe1 C9 C8 69.7(6) yes
Fe1 C9 C10 70.2(5) yes
C8 C9 C10 109.1(8) yes
Fe1 C10 C6 71.6(5) yes
Fe1 C10 C9 69.5(6) yes
C6 C10 C9 108.5(8) yes
C6 C11 C12 118.2(8) yes
C6 C11 C20 122.8(8) yes
C12 C11 C20 118.9(8) yes
C11 C12 C13 122.4(11) yes
C12 C13 C14 119.3(11) yes
C13 C14 C15 119.5(10) yes
C14 C15 C16 121.0(11) yes
C14 C15 C20 122.6(11) yes
C16 C15 C20 116.4(12) yes
C15 C16 C17 122.4(11) yes
C16 C17 C18 118.9(11) yes
C17 C18 C19 124.3(11) yes
C18 C19 C20 117.8(9) yes
C18 C19 C21 118.7(9) yes
C20 C19 C21 123.2(8) yes
C11 C20 C15 115.3(9) yes
C11 C20 C19 126.2(8) yes
C15 C20 C19 118.5(9) yes
Ti1 C21 C19 121.2(5) yes
Ti1 C21 C22 70.9(4) yes
C19 C21 C22 127.5(8) yes
Ti1 C21 C25 73.5(5) yes
C19 C21 C25 126.5(8) yes
C22 C21 C25 106.0(7) yes
Ti1 C22 C21 74.2(4) yes
Ti1 C22 C23 71.2(5) yes
C21 C22 C23 108.2(7) yes
Ti1 C23 C22 74.6(5) yes
Ti1 C23 C24 74.7(5) yes
C22 C23 C24 108.6(8) yes
Ti1 C24 C23 70.4(5) yes
Ti1 C24 C25 74.5(5) yes
C23 C24 C25 106.6(8) yes
Ti1 C25 C21 73.2(4) yes
Ti1 C25 C24 71.7(5) yes
C21 C25 C24 110.5(8) yes
Ti1 C26 C27 70.2(5) yes
Ti1 C26 C30 72.7(5) yes
C27 C26 C30 105.4(8) yes
Ti1 C26 C31 120.0(6) yes
C27 C26 C31 128.1(8) yes
C30 C26 C31 126.5(9) yes
Ti1 C27 C26 75.7(5) yes
Ti1 C27 C28 73.0(5) yes
C26 C27 C28 110.1(8) yes
Ti1 C28 C27 73.2(5) yes
Ti1 C28 C29 73.2(6) yes
C27 C28 C29 107.4(9) yes
Ti1 C29 C28 71.9(5) yes
Ti1 C29 C30 75.1(5) yes
C28 C29 C30 107.2(8) yes
Ti1 C30 C26 73.6(5) yes
Ti1 C30 C29 71.5(5) yes
C26 C30 C29 109.8(9) yes
C26 C31 C32 118.5(9) yes
C26 C31 C34 121.1(8) yes
C32 C31 C34 120.1(9) yes
C31 C32 C33 120.7(12) yes
C32 C33 C40 120.3(13) yes
C31 C34 C35 116.1(10) yes
C31 C34 C39 125.7(8) yes
C35 C34 C39 118.2(10) yes
C34 C35 C36 118.6(13) yes
C34 C35 C40 120.5(12) yes
C36 C35 C40 120.9(12) yes
C35 C36 C37 121.4(11) yes
C36 C37 C38 121.7(12) yes
C37 C38 C39 119.6(13) yes
C34 C39 C38 119.1(9) yes
C34 C39 C41 123.2(9) yes
C38 C39 C41 117.6(10) yes
C33 C40 C35 121.2(12) yes
Fe2 C41 C39 124.9(6) yes
Fe2 C41 C42 68.7(6) yes
C39 C41 C42 126.3(9) yes
Fe2 C41 C45 68.3(5) yes
C39 C41 C45 125.8(9) yes
C42 C41 C45 107.8(8) yes
Fe2 C42 C41 70.6(6) yes
Fe2 C42 C43 69.1(7) yes
C41 C42 C43 107.2(11) yes
Fe2 C43 C42 69.9(7) yes
Fe2 C43 C44 69.2(7) yes
C42 C43 C44 107.6(11) yes
Fe2 C44 C43 69.9(7) yes
Fe2 C44 C45 70.3(6) yes
C43 C44 C45 109.1(9) yes
Fe2 C45 C41 71.1(6) yes
Fe2 C45 C44 69.5(6) yes
C41 C45 C44 108.3(9) yes
Fe2 C46 C47 69.4(8) yes
Fe2 C46 C50 69.0(7) yes
C47 C46 C50 107.3(12) yes
Fe2 C47 C46 70.9(7) yes
Fe2 C47 C48 70.8(8) yes
C46 C47 C48 108.7(11) yes
Fe2 C48 C47 68.9(7) yes
Fe2 C48 C49 69.8(7) yes
C47 C48 C49 107.9(12) yes
Fe2 C49 C48 69.9(7) yes
Fe2 C49 C50 68.9(7) yes
C48 C49 C50 106.5(12) yes
Fe2 C50 C46 70.8(7) yes
Fe2 C50 C49 71.0(7) yes
C46 C50 C49 109.6(11) yes
Cl3 C60 Cl4 108.0(5) yes
Cl3 C60 Cl5 110.8(5) yes
Cl4 C60 Cl5 39.0(9) yes
Cl6 C61 Cl7 109.4(5) yes

loop_
_geom_bond_atom_site_label_1
_geom_bond_atom_site_label_2
_geom_bond_distance
_geom_bond_publ_flag
Fe1 C1 2.034(13) yes
Fe1 C2 2.033(12) yes
Fe1 C3 2.043(14) yes
Fe1 C4 2.000(12) yes
Fe1 C5 2.003(13) yes
Fe1 C6 2.085(8) yes
Fe1 C7 2.034(9) yes
Fe1 C8 2.027(9) yes
Fe1 C9 2.03(1) yes
Fe1 C10 2.039(9) yes
Fe2 C41 2.073(9) yes
Fe2 C42 2.047(11) yes
Fe2 C43 2.036(12) yes
Fe2 C44 2.028(11) yes
Fe2 C45 2.04(1) yes
Fe2 C46 2.037(13) yes
Fe2 C47 2.018(13) yes
Fe2 C48 2.042(13) yes
Fe2 C49 2.041(12) yes
Fe2 C50 2.013(11) yes
Ti1 Cl1 2.365(3) yes
Ti1 Cl2 2.361(3) yes
Ti1 C21 2.427(8) yes
Ti1 C22 2.383(8) yes
Ti1 C23 2.340(9) yes
Ti1 C24 2.396(9) yes
Ti1 C25 2.431(8) yes
Ti1 C26 2.444(9) yes
Ti1 C27 2.373(9) yes
Ti1 C28 2.37(1) yes
Ti1 C29 2.387(9) yes
Ti1 C30 2.433(9) yes
Cl3 C60 1.724(18) yes
Cl4 Cl5 1.24(3) yes
Cl4 C60 1.60(2) yes
Cl5 C60 1.97(2) yes
Cl6 C61 1.78(2) yes
Cl7 C61 1.82(2) yes
C1 C2 1.35(2) yes
C1 C5 1.38(2) yes
C2 C3 1.44(3) yes
C3 C4 1.37(3) yes
C4 C5 1.31(3) yes
C6 C7 1.434(12) yes
C6 C10 1.422(13) yes
C6 C11 1.469(12) yes
C7 C8 1.411(14) yes
C8 C9 1.401(16) yes
C9 C10 1.404(15) yes
C11 C12 1.367(14) yes
C11 C20 1.430(13) yes
C12 C13 1.399(17) yes
C13 C14 1.362(19) yes
C14 C15 1.362(18) yes
C15 C16 1.45(2) yes
C15 C20 1.441(14) yes
C16 C17 1.35(2) yes
C17 C18 1.362(17) yes
C18 C19 1.369(13) yes
C19 C20 1.449(13) yes
C19 C21 1.467(13) yes
C21 C22 1.441(12) yes
C21 C25 1.394(13) yes
C22 C23 1.393(13) yes
C23 C24 1.419(14) yes
C24 C25 1.400(14) yes
C26 C27 1.414(13) yes
C26 C30 1.415(13) yes
C26 C31 1.471(13) yes
C27 C28 1.380(13) yes
C28 C29 1.427(16) yes
C29 C30 1.389(16) yes
C31 C32 1.364(14) yes
C31 C34 1.452(14) yes
C32 C33 1.429(19) yes
C33 C40 1.35(2) yes
C34 C35 1.450(14) yes
C34 C39 1.411(14) yes
C35 C36 1.397(19) yes
C35 C40 1.387(19) yes
C36 C37 1.31(2) yes
C37 C38 1.418(18) yes
C38 C39 1.385(15) yes
C39 C41 1.476(13) yes
C41 C42 1.434(15) yes
C41 C45 1.425(13) yes
C42 C43 1.432(17) yes
C43 C44 1.419(19) yes
C44 C45 1.396(15) yes
C46 C47 1.378(18) yes
C46 C50 1.393(18) yes
C47 C48 1.399(19) yes
C48 C49 1.407(18) yes
C49 C50 1.390(19) yes
